data_4038165
loop_
_publ_author_name
'Zhao, Xuchen'
'Song, Changqing'
'Rainier, Jon Douglas'

_publ_section_title
;
 Photoelectrocyclization Reactions of Conjugated Cycloalkenones. Scope and
 Reactivity.
;
_journal_name_full 'The Journal of organic chemistry'
_journal_paper_doi 10.1021/acs.joc.0c00197
_journal_year 2020
_chemical_formula_moiety 'C17 H14 O2'
_chemical_formula_sum 'C17 H14 O2'
_chemical_formula_weight 250.28
_space_group_crystal_system monoclinic
_space_group_IT_number 14
_space_group_name_Hall '-P 2yn'
_space_group_name_H-M_alt 'P 1 21/n 1'
_atom_sites_solution_hydrogens geom
_audit_creation_method SHELXL-2017/1
_cell_angle_alpha 90
_cell_angle_beta 90.785(5)
_cell_angle_gamma 90
_cell_formula_units_Z 4
_cell_length_a 12.775(2)
_cell_length_b 6.3219(10)
_cell_length_c 15.637(3)
_cell_measurement_reflns_used 1840
_cell_measurement_temperature 103(2)
_cell_measurement_theta_max 28.16
_cell_measurement_theta_min 2.60
_cell_volume 1262.8(4)
_computing_structure_refinement 'SHELXL-2017/1 (Sheldrick, 2017)'
_diffrn_ambient_temperature 103(2)
_diffrn_measured_fraction_theta_full 0.999
_diffrn_measured_fraction_theta_max 0.998
_diffrn_measurement_device_type 'Bruker APEXII CCD'
_diffrn_measurement_method '\w scans'
_diffrn_radiation_type MoK\a
_diffrn_radiation_wavelength 0.71073
_diffrn_reflns_av_R_equivalents 0.0693
_diffrn_reflns_av_unetI/netI 0.0715
_diffrn_reflns_Laue_measured_fraction_full 0.999
_diffrn_reflns_Laue_measured_fraction_max 0.998
_diffrn_reflns_limit_h_max 17
_diffrn_reflns_limit_h_min -17
_diffrn_reflns_limit_k_max 8
_diffrn_reflns_limit_k_min -8
_diffrn_reflns_limit_l_max 21
_diffrn_reflns_limit_l_min -21
_diffrn_reflns_number 14355
_diffrn_reflns_point_group_measured_fraction_full 0.999
_diffrn_reflns_point_group_measured_fraction_max 0.998
_diffrn_reflns_theta_full 25.242
_diffrn_reflns_theta_max 28.723
_diffrn_reflns_theta_min 2.605
_diffrn_source 'Fine-focused sealed tube'
_exptl_absorpt_coefficient_mu 0.085
_exptl_absorpt_correction_T_max 0.7458
_exptl_absorpt_correction_T_min 0.7020
_exptl_absorpt_correction_type multi-scan
_exptl_absorpt_process_details SADABS-2016/2
_exptl_crystal_colour colourless
_exptl_crystal_density_diffrn 1.317
_exptl_crystal_description Rod
_exptl_crystal_F_000 528
_exptl_crystal_size_max 0.35
_exptl_crystal_size_mid 0.11
_exptl_crystal_size_min 0.04
_refine_diff_density_max 0.721
_refine_diff_density_min -0.299
_refine_diff_density_rms 0.063
_refine_ls_extinction_method none
_refine_ls_goodness_of_fit_ref 1.031
_refine_ls_hydrogen_treatment constr
_refine_ls_matrix_type full
_refine_ls_number_parameters 172
_refine_ls_number_reflns 3273
_refine_ls_number_restraints 0
_refine_ls_restrained_S_all 1.031
_refine_ls_R_factor_all 0.1204
_refine_ls_R_factor_gt 0.0688
_refine_ls_shift/su_max 0.000
_refine_ls_shift/su_mean 0.000
_refine_ls_structure_factor_coef Fsqd
_refine_ls_weighting_details 'w=1/[\s^2^(Fo^2^)+(0.0591P)^2^+1.3307P] where P=(Fo^2^+2Fc^2^)/3'
_refine_ls_weighting_scheme calc
_refine_ls_wR_factor_gt 0.1455
_refine_ls_wR_factor_ref 0.1679
_reflns_Friedel_coverage 0.000
_reflns_number_gt 2065
_reflns_number_total 3273
_reflns_threshold_expression 'I > 2\s(I)'
_cod_data_source_file jo0c00197_si_003.cif
_cod_data_source_block 20180918JR_0m
_cod_depositor_comments
;
The following automatic conversions were performed:

data item '_exptl_absorpt_correction_type' value 'Multi-scan' was
changed to 'multi-scan' in accordance with the
/home/data/users/saulius/crontab/automatic-downloads/rss-feeds/ACS/lib/dictionaries/cif_core.dic
dictionary named 'cif_core.dic' version 2.4.2 last updated on
2011-04-26.

Automatic conversion script
Id: cif_fix_values 7556 2019-12-06 15:28:31Z antanas 
;
_cod_original_cell_volume 1262.7(3)
_cod_original_sg_symbol_H-M 'P 21/n'
_cod_database_code 4038165
_shelx_shelxl_version_number 2017/1
_shelx_space_group_comment
;
The symmetry employed for this shelxl refinement is uniquely defined
by the following loop, which should always be used as a source of
symmetry information in preference to the above space-group names.
They are only intended as comments.
;

loop_
_space_group_symop_operation_xyz
'x, y, z'
'-x+1/2, y+1/2, -z+1/2'
'-x, -y, -z'
'x-1/2, -y-1/2, z-1/2'

loop_
_atom_site_label
_atom_site_type_symbol
_atom_site_fract_x
_atom_site_fract_y
_atom_site_fract_z
_atom_site_U_iso_or_equiv
_atom_site_adp_type
_atom_site_occupancy
_atom_site_site_symmetry_order
_atom_site_calc_flag
_atom_site_refinement_flags_posn
_atom_site_refinement_flags_adp
_atom_site_refinement_flags_occupancy
_atom_site_disorder_assembly
_atom_site_disorder_group
O1 O 0.61665(12) 0.5270(3) 0.34156(11) 0.0226(4) Uani 1 1 d . . . . .
H1 H 0.672637 0.567769 0.319343 0.034 Uiso 1 1 calc R U . . .
O2 O 0.69446(14) 0.2007(3) 0.21103(13) 0.0335(5) Uani 1 1 d . . . . .
C1 C 0.55669(18) 0.4047(4) 0.27974(16) 0.0206(5) Uani 1 1 d . . . . .
C2 C 0.62734(18) 0.2135(4) 0.26494(17) 0.0240(6) Uani 1 1 d . . . . .
C3 C 0.6049(2) 0.0534(4) 0.3339(2) 0.0319(7) Uani 1 1 d . . . . .
H3A H 0.668803 0.025629 0.368731 0.038 Uiso 1 1 calc R U . . .
H3AB H 0.580860 -0.081546 0.308266 0.038 Uiso 1 1 calc R U . . .
C4 C 0.5193(2) 0.1487(4) 0.38944(18) 0.0278(6) Uani 1 1 d . . . . .
H4A H 0.549486 0.221152 0.440186 0.033 Uiso 1 1 calc R U . . .
H4AB H 0.469416 0.039044 0.408471 0.033 Uiso 1 1 calc R U . . .
C5 C 0.46609(18) 0.3069(4) 0.32826(16) 0.0223(5) Uani 1 1 d . . . . .
H5 H 0.423790 0.222763 0.286088 0.027 Uiso 1 1 calc R U . . .
C6 C 0.39578(17) 0.4764(4) 0.36260(16) 0.0210(5) Uani 1 1 d . . . . .
C7 C 0.35145(19) 0.4703(5) 0.44348(16) 0.0275(6) Uani 1 1 d . . . . .
H7 H 0.368038 0.357095 0.481240 0.033 Uiso 1 1 calc R U . . .
C8 C 0.28346(19) 0.6277(5) 0.46936(17) 0.0284(6) Uani 1 1 d . . . . .
H8 H 0.254109 0.622127 0.524810 0.034 Uiso 1 1 calc R U . . .
C9 C 0.25817(18) 0.7922(4) 0.41513(17) 0.0255(6) Uani 1 1 d . . . . .
H9 H 0.210144 0.897975 0.432539 0.031 Uiso 1 1 calc R U . . .
C10 C 0.30316(17) 0.8027(4) 0.33496(16) 0.0205(5) Uani 1 1 d . . . . .
H10 H 0.286255 0.917509 0.298105 0.025 Uiso 1 1 calc R U . . .
C11 C 0.37276(16) 0.6475(4) 0.30751(15) 0.0172(5) Uani 1 1 d . . . . .
C12 C 0.42526(17) 0.6606(4) 0.22320(15) 0.0163(5) Uani 1 1 d . . . . .
C13 C 0.38702(19) 0.7928(4) 0.15842(16) 0.0250(6) Uani 1 1 d . . . . .
H13 H 0.324528 0.870834 0.167154 0.030 Uiso 1 1 calc R U . . .
C14 C 0.4387(2) 0.8115(5) 0.08189(17) 0.0295(6) Uani 1 1 d . . . . .
H14 H 0.412247 0.904080 0.038891 0.035 Uiso 1 1 calc R U . . .
C15 C 0.5289(2) 0.6964(4) 0.06740(17) 0.0278(6) Uani 1 1 d . . . . .
H15 H 0.564241 0.709596 0.014626 0.033 Uiso 1 1 calc R U . . .
C16 C 0.56714(18) 0.5619(4) 0.13021(17) 0.0248(6) Uani 1 1 d . . . . .
H16 H 0.629042 0.482884 0.120322 0.030 Uiso 1 1 calc R U . . .
C17 C 0.51610(17) 0.5413(4) 0.20748(15) 0.0176(5) Uani 1 1 d . . . . .

loop_
_atom_site_aniso_label
_atom_site_aniso_U_11
_atom_site_aniso_U_22
_atom_site_aniso_U_33
_atom_site_aniso_U_23
_atom_site_aniso_U_13
_atom_site_aniso_U_12
O1 0.0168(8) 0.0214(9) 0.0296(10) -0.0001(8) -0.0031(7) -0.0062(7)
O2 0.0270(10) 0.0276(10) 0.0460(12) -0.0028(9) 0.0005(9) 0.0127(8)
C1 0.0193(11) 0.0156(12) 0.0270(13) 0.0013(10) -0.0024(10) 0.0007(10)
C2 0.0147(11) 0.0206(13) 0.0366(14) -0.0058(11) -0.0070(10) 0.0025(10)
C3 0.0244(13) 0.0172(13) 0.0537(19) 0.0074(13) -0.0090(12) 0.0010(11)
C4 0.0232(12) 0.0229(14) 0.0372(15) 0.0121(12) -0.0067(11) -0.0043(11)
C5 0.0182(11) 0.0196(13) 0.0288(13) 0.0039(11) -0.0050(10) -0.0052(10)
C6 0.0145(10) 0.0260(13) 0.0225(12) 0.0011(11) -0.0035(9) -0.0029(10)
C7 0.0210(12) 0.0401(16) 0.0214(13) 0.0076(12) -0.0041(10) -0.0049(11)
C8 0.0187(12) 0.0458(17) 0.0208(13) -0.0044(12) 0.0012(10) -0.0076(12)
C9 0.0160(11) 0.0311(14) 0.0295(14) -0.0089(12) 0.0040(10) -0.0033(11)
C10 0.0134(10) 0.0211(13) 0.0269(13) 0.0001(10) 0.0012(9) -0.0024(10)
C11 0.0112(10) 0.0198(12) 0.0205(12) 0.0010(10) -0.0008(9) -0.0041(9)
C12 0.0129(10) 0.0155(11) 0.0205(12) -0.0004(9) 0.0001(8) -0.0008(9)
C13 0.0199(11) 0.0276(14) 0.0274(13) 0.0055(11) 0.0026(10) 0.0085(11)
C14 0.0283(13) 0.0336(16) 0.0266(14) 0.0112(12) 0.0025(11) 0.0048(12)
C15 0.0227(12) 0.0344(15) 0.0265(13) 0.0058(12) 0.0093(10) 0.0042(11)
C16 0.0163(11) 0.0279(14) 0.0302(14) 0.0018(11) 0.0061(10) 0.0047(10)
C17 0.0155(10) 0.0147(11) 0.0226(12) 0.0013(10) -0.0004(9) 0.0002(9)

loop_
_atom_type_symbol
_atom_type_description
_atom_type_scat_dispersion_real
_atom_type_scat_dispersion_imag
_atom_type_scat_source
C C 0.0033 0.0016 'International Tables Vol C Tables 4.2.6.8 and 6.1.1.4'
H H 0.0000 0.0000 'International Tables Vol C Tables 4.2.6.8 and 6.1.1.4'
O O 0.0106 0.0060 'International Tables Vol C Tables 4.2.6.8 and 6.1.1.4'

loop_
_geom_angle_atom_site_label_1
_geom_angle_atom_site_label_2
_geom_angle_atom_site_label_3
_geom_angle
_geom_angle_site_symmetry_1
_geom_angle_site_symmetry_3
_geom_angle_publ_flag
C1 O1 H1 109.5 . . ?
O1 C1 C17 111.58(19) . . ?
O1 C1 C5 106.4(2) . . ?
C17 C1 C5 110.47(19) . . ?
O1 C1 C2 102.42(18) . . ?
C17 C1 C2 122.5(2) . . ?
C5 C1 C2 102.03(19) . . ?
O2 C2 C3 126.5(2) . . ?
O2 C2 C1 125.6(2) . . ?
C3 C2 C1 107.7(2) . . ?
C2 C3 C4 106.6(2) . . ?
C2 C3 H3A 110.4 . . ?
C4 C3 H3A 110.4 . . ?
C2 C3 H3AB 110.4 . . ?
C4 C3 H3AB 110.4 . . ?
H3A C3 H3AB 108.6 . . ?
C3 C4 C5 102.5(2) . . ?
C3 C4 H4A 111.3 . . ?
C5 C4 H4A 111.3 . . ?
C3 C4 H4AB 111.3 . . ?
C5 C4 H4AB 111.3 . . ?
H4A C4 H4AB 109.2 . . ?
C6 C5 C1 110.5(2) . . ?
C6 C5 C4 120.2(2) . . ?
C1 C5 C4 104.01(19) . . ?
C6 C5 H5 107.1 . . ?
C1 C5 H5 107.1 . . ?
C4 C5 H5 107.1 . . ?
C7 C6 C11 119.4(2) . . ?
C7 C6 C5 123.9(2) . . ?
C11 C6 C5 116.7(2) . . ?
C8 C7 C6 120.7(3) . . ?
C8 C7 H7 119.7 . . ?
C6 C7 H7 119.7 . . ?
C9 C8 C7 120.3(2) . . ?
C9 C8 H8 119.8 . . ?
C7 C8 H8 119.8 . . ?
C8 C9 C10 119.7(2) . . ?
C8 C9 H9 120.1 . . ?
C10 C9 H9 120.1 . . ?
C9 C10 C11 121.2(2) . . ?
C9 C10 H10 119.4 . . ?
C11 C10 H10 119.4 . . ?
C10 C11 C6 118.6(2) . . ?
C10 C11 C12 122.0(2) . . ?
C6 C11 C12 119.3(2) . . ?
C13 C12 C17 118.3(2) . . ?
C13 C12 C11 121.2(2) . . ?
C17 C12 C11 120.4(2) . . ?
C14 C13 C12 120.9(2) . . ?
C14 C13 H13 119.5 . . ?
C12 C13 H13 119.5 . . ?
C13 C14 C15 120.4(2) . . ?
C13 C14 H14 119.8 . . ?
C15 C14 H14 119.8 . . ?
C16 C15 C14 119.6(2) . . ?
C16 C15 H15 120.2 . . ?
C14 C15 H15 120.2 . . ?
C15 C16 C17 120.7(2) . . ?
C15 C16 H16 119.6 . . ?
C17 C16 H16 119.6 . . ?
C16 C17 C12 120.0(2) . . ?
C16 C17 C1 123.1(2) . . ?
C12 C17 C1 116.8(2) . . ?

loop_
_geom_bond_atom_site_label_1
_geom_bond_atom_site_label_2
_geom_bond_distance
_geom_bond_site_symmetry_2
_geom_bond_publ_flag
O1 C1 1.448(3) . ?
O1 H1 0.8400 . ?
O2 C2 1.213(3) . ?
C1 C17 1.508(3) . ?
C1 C5 1.524(3) . ?
C1 C2 1.528(3) . ?
C2 C3 1.510(4) . ?
C3 C4 1.530(4) . ?
C3 H3A 0.9900 . ?
C3 H3AB 0.9900 . ?
C4 C5 1.536(3) . ?
C4 H4A 0.9900 . ?
C4 H4AB 0.9900 . ?
C5 C6 1.502(3) . ?
C5 H5 1.0000 . ?
C6 C7 1.393(3) . ?
C6 C11 1.412(3) . ?
C7 C8 1.385(4) . ?
C7 H7 0.9500 . ?
C8 C9 1.378(4) . ?
C8 H8 0.9500 . ?
C9 C10 1.388(3) . ?
C9 H9 0.9500 . ?
C10 C11 1.395(3) . ?
C10 H10 0.9500 . ?
C11 C12 1.490(3) . ?
C12 C13 1.396(3) . ?
C12 C17 1.408(3) . ?
C13 C14 1.380(3) . ?
C13 H13 0.9500 . ?
C14 C15 1.384(4) . ?
C14 H14 0.9500 . ?
C15 C16 1.383(4) . ?
C15 H15 0.9500 . ?
C16 C17 1.387(3) . ?
C16 H16 0.9500 . ?

loop_
_geom_torsion_atom_site_label_1
_geom_torsion_atom_site_label_2
_geom_torsion_atom_site_label_3
_geom_torsion_atom_site_label_4
_geom_torsion
_geom_torsion_site_symmetry_1
_geom_torsion_site_symmetry_2
_geom_torsion_site_symmetry_3
_geom_torsion_site_symmetry_4
_geom_torsion_publ_flag
O1 C1 C2 O2 -90.1(3) . . . . ?
C17 C1 C2 O2 35.8(4) . . . . ?
C5 C1 C2 O2 159.8(2) . . . . ?
O1 C1 C2 C3 85.0(2) . . . . ?
C17 C1 C2 C3 -149.1(2) . . . . ?
C5 C1 C2 C3 -25.0(3) . . . . ?
O2 C2 C3 C4 175.9(2) . . . . ?
C1 C2 C3 C4 0.8(3) . . . . ?
C2 C3 C4 C5 23.6(3) . . . . ?
O1 C1 C5 C6 63.2(2) . . . . ?
C17 C1 C5 C6 -58.1(3) . . . . ?
C2 C1 C5 C6 170.20(19) . . . . ?
O1 C1 C5 C4 -67.1(2) . . . . ?
C17 C1 C5 C4 171.6(2) . . . . ?
C2 C1 C5 C4 39.9(2) . . . . ?
C3 C4 C5 C6 -163.9(2) . . . . ?
C3 C4 C5 C1 -39.7(2) . . . . ?
C1 C5 C6 C7 -139.2(2) . . . . ?
C4 C5 C6 C7 -18.1(3) . . . . ?
C1 C5 C6 C11 42.3(3) . . . . ?
C4 C5 C6 C11 163.4(2) . . . . ?
C11 C6 C7 C8 1.5(4) . . . . ?
C5 C6 C7 C8 -177.0(2) . . . . ?
C6 C7 C8 C9 0.4(4) . . . . ?
C7 C8 C9 C10 -1.6(4) . . . . ?
C8 C9 C10 C11 0.9(4) . . . . ?
C9 C10 C11 C6 0.9(3) . . . . ?
C9 C10 C11 C12 -177.4(2) . . . . ?
C7 C6 C11 C10 -2.1(3) . . . . ?
C5 C6 C11 C10 176.5(2) . . . . ?
C7 C6 C11 C12 176.3(2) . . . . ?
C5 C6 C11 C12 -5.1(3) . . . . ?
C10 C11 C12 C13 -18.0(3) . . . . ?
C6 C11 C12 C13 163.7(2) . . . . ?
C10 C11 C12 C17 161.1(2) . . . . ?
C6 C11 C12 C17 -17.3(3) . . . . ?
C17 C12 C13 C14 -2.1(4) . . . . ?
C11 C12 C13 C14 177.0(2) . . . . ?
C12 C13 C14 C15 1.1(4) . . . . ?
C13 C14 C15 C16 0.0(4) . . . . ?
C14 C15 C16 C17 0.0(4) . . . . ?
C15 C16 C17 C12 -1.1(4) . . . . ?
C15 C16 C17 C1 -177.2(2) . . . . ?
C13 C12 C17 C16 2.1(3) . . . . ?
C11 C12 C17 C16 -177.0(2) . . . . ?
C13 C12 C17 C1 178.5(2) . . . . ?
C11 C12 C17 C1 -0.6(3) . . . . ?
O1 C1 C17 C16 95.9(3) . . . . ?
C5 C1 C17 C16 -145.9(2) . . . . ?
C2 C1 C17 C16 -25.8(4) . . . . ?
O1 C1 C17 C12 -80.4(3) . . . . ?
C5 C1 C17 C12 37.8(3) . . . . ?
C2 C1 C17 C12 157.9(2) . . . . ?
